data_7027839
loop_
_publ_author_name
'Clegg, William'
'Johann, Thorsten R. F.'
'Marder, Todd B.'
'Norman, Nicholas C.'
'Orpen, A. Guy'
'Peakman, Torren M.'
'Quayle, Michael J.'
'Rice, Craig R.'
'Scott, Andrew J.'

_publ_section_title
;
 Platinum-catalysed 1,4-diboration of 1,3-dienes
;
_journal_issue 9
_journal_name_full 'Journal of the Chemical Society, Dalton Transactions'
_journal_page_first 1431
_journal_paper_doi 10.1039/a800108a
_journal_year 1998
_chemical_formula_structural 'Pt (P Ph3)2 (B O2 C2 H2 C O2 Me)2 (Me C6 H5) 1.5'
_chemical_formula_sum 'C58.5 H58 B2 O12 P2 Pt'
_chemical_formula_weight 1231.70
_chemical_name_systematic
; 
 bistriphenylphospine-bis{(dimethyl-L-tartrate)boryl} platinum toluene solvate
;
_space_group_IT_number 18
_symmetry_cell_setting orthorhombic
_symmetry_space_group_name_Hall 'P 2 2ab'
_symmetry_space_group_name_H-M 'P 21 21 2'
_atom_sites_solution_hydrogens geom
_atom_sites_solution_primary direct
_atom_sites_solution_secondary difmap
_audit_creation_method SHELXL
_cell_angle_alpha 90.00
_cell_angle_beta 90.00
_cell_angle_gamma 90.00
_cell_formula_units_Z 4
_cell_length_a 15.668(2)
_cell_length_b 28.485(3)
_cell_length_c 12.696(2)
_cell_measurement_reflns_used 287
_cell_measurement_temperature 173(2)
_cell_measurement_theta_max 50
_cell_measurement_theta_min 5
_cell_volume 5666.3(13)
_computing_cell_refinement 'SAINT (Siemens, 1995b)'
_computing_data_collection 'SMART (Siemens, 1995b)'
_computing_data_reduction 'SAINT (Siemens, 1995b)'
_computing_molecular_graphics 'SHELXTL (Siemens, 1995a)'
_computing_publication_material 'SHELXTL (Siemens, 1995a)'
_computing_structure_refinement 'SHELXTL (Siemens, 1995a)'
_computing_structure_solution 'SHELXTL (Siemens, 1995a)'
_diffrn_ambient_temperature 173(2)
_diffrn_measurement_device 'Siemens SMART Area Detector'
_diffrn_measurement_method '\w rotation with narrow frames'
_diffrn_radiation_monochromator graphite
_diffrn_radiation_source 'fine-focus sealed tube'
_diffrn_radiation_type MoK\a
_diffrn_radiation_wavelength 0.71073
_diffrn_reflns_av_R_equivalents 0.0631
_diffrn_reflns_av_sigmaI/netI 0.0846
_diffrn_reflns_limit_h_max 20
_diffrn_reflns_limit_h_min -18
_diffrn_reflns_limit_k_max 36
_diffrn_reflns_limit_k_min -36
_diffrn_reflns_limit_l_max 16
_diffrn_reflns_limit_l_min -11
_diffrn_reflns_number 35886
_diffrn_reflns_theta_max 27.48
_diffrn_reflns_theta_min 1.48
_diffrn_standards_decay_% none
_exptl_absorpt_coefficient_mu 2.593
_exptl_absorpt_correction_T_max 0.68
_exptl_absorpt_correction_T_min 0.56
_exptl_absorpt_correction_type 'SADABS (Sheldrick, 1996)'
_exptl_crystal_colour colourless
_exptl_crystal_density_diffrn 1.444
_exptl_crystal_density_meas ?
_exptl_crystal_description needle
_exptl_crystal_F_000 2492
_exptl_crystal_size_max 0.5
_exptl_crystal_size_mid 0.1
_exptl_crystal_size_min 0.05
_refine_diff_density_max 0.814
_refine_diff_density_min -0.665
_refine_diff_density_rms 0.113
_refine_ls_abs_structure_details 'Flack H D (1983), Acta Cryst. A39, 876-881'
_refine_ls_abs_structure_Flack -0.010(7)
_refine_ls_extinction_method none
_refine_ls_goodness_of_fit_all 1.049
_refine_ls_goodness_of_fit_obs 1.090
_refine_ls_hydrogen_treatment 'see text'
_refine_ls_matrix_type full
_refine_ls_number_parameters 654
_refine_ls_number_reflns 12895
_refine_ls_number_restraints 1
_refine_ls_restrained_S_all 1.049
_refine_ls_restrained_S_obs 1.090
_refine_ls_R_factor_all 0.0812
_refine_ls_R_factor_obs 0.0442
_refine_ls_shift/esd_max -3.573
_refine_ls_shift/esd_mean 0.193
_refine_ls_structure_factor_coef Fsqd
_refine_ls_weighting_details 'w=1/[\s^2^(Fo^2^)+(0.0297P)^2^+0.0000P] where P=(Max(Fo^2^,0)+2Fc^2^)/3'
_refine_ls_weighting_scheme calc
_refine_ls_wR_factor_all 0.0867
_refine_ls_wR_factor_obs 0.0753
_reflns_number_observed 9168
_reflns_number_total 12895
_reflns_observed_criterion >2sigma(I)
_cod_data_source_file a800108sup1.cif
_cod_data_source_block 5
_cod_depositor_comments
;
The following automatic conversions were performed:

'_exptl_crystal_density_meas' value 'not measured' was changed to '?'
- the value is perceived as not measured.

Automatic conversion script
Id: cif_fix_values 3008 2015-01-20 13:52:24Z robertas 

The following automatic conversions were performed:

'_refine_ls_weighting_scheme' value 'calc
w=1/[\s^2^(Fo^2^)+(0.0297P)^2^+0.0000P] where
P=(Max(Fo^2^,0)+2Fc^2^)/3' was changed to 'calc'. New tag
'_refine_ls_weighting_details' was created. The value of the new tag
was set to 'w=1/[\s^2^(Fo^2^)+(0.0297P)^2^+0.0000P] where
P=(Max(Fo^2^,0)+2Fc^2^)/3'.

Automatic conversion script
Id: cif_fix_values 3143 2015-03-26 13:38:13Z robertas 
;
_cod_original_cell_volume 5666.0(12)
_cod_original_formula_sum 'C58.50 H58 B2 O12 P2 Pt'
_cod_database_code 7027839

loop_
_symmetry_equiv_pos_as_xyz
'x, y, z'
'-x, -y, z'
'-x+1/2, y+1/2, -z'
'x+1/2, -y+1/2, -z'

loop_
_atom_site_aniso_label
_atom_site_aniso_U_11
_atom_site_aniso_U_22
_atom_site_aniso_U_33
_atom_site_aniso_U_23
_atom_site_aniso_U_13
_atom_site_aniso_U_12
Pt1 0.02366(10) 0.01997(9) 0.01926(9) 0.0017(2) 0.0013(2) -0.00216(11)
B1 0.028(3) 0.023(3) 0.027(3) 0.008(5) 0.013(7) -0.001(3)
B2 0.032(4) 0.022(4) 0.026(4) 0.001(3) 0.003(4) 0.003(4)
O1 0.022(3) 0.037(3) 0.020(3) 0.001(2) 0.000(2) -0.002(2)
O2 0.029(3) 0.035(3) 0.022(3) 0.007(2) 0.003(2) 0.001(2)
O3 0.034(3) 0.026(2) 0.039(3) -0.001(2) -0.012(2) 0.000(2)
O4 0.026(2) 0.016(2) 0.039(3) -0.003(2) 0.000(2) -0.002(2)
O11 0.038(3) 0.123(6) 0.043(4) -0.008(4) -0.019(3) -0.013(4)
O12 0.095(5) 0.060(4) 0.036(3) -0.009(3) -0.026(3) -0.018(4)
O13 0.057(3) 0.056(3) 0.028(3) 0.017(3) -0.008(2) -0.017(3)
O14 0.038(3) 0.047(3) 0.038(3) 0.004(3) 0.001(3) -0.011(3)
O21 0.156(7) 0.047(4) 0.029(3) 0.001(3) -0.002(5) -0.019(5)
O22 0.155(7) 0.023(3) 0.039(3) 0.010(3) -0.008(5) -0.001(4)
O23 0.100(5) 0.047(4) 0.030(3) 0.002(3) -0.003(3) -0.003(3)
O24 0.082(4) 0.032(3) 0.033(3) -0.008(2) 0.001(3) 0.014(3)
P1 0.0279(9) 0.0250(8) 0.0207(8) 0.0037(8) 0.0019(7) 0.0007(9)
P2 0.0218(8) 0.0216(7) 0.0254(8) 0.0001(6) 0.0029(7) -0.0044(7)
C1 0.033(4) 0.029(3) 0.025(5) -0.001(3) 0.004(3) -0.001(3)
C2 0.029(4) 0.028(4) 0.047(4) 0.003(3) -0.008(3) -0.001(3)
C3 0.036(4) 0.043(4) 0.047(4) -0.003(4) -0.001(4) -0.002(4)
C4 0.033(4) 0.043(4) 0.051(5) 0.008(4) -0.009(4) 0.011(4)
C5 0.049(5) 0.030(4) 0.108(8) 0.014(5) -0.029(6) 0.003(4)
C6 0.047(5) 0.037(4) 0.061(5) 0.007(4) -0.027(4) -0.007(4)
C11 0.025(3) 0.030(3) 0.031(5) 0.010(3) -0.010(3) -0.010(3)
C12 0.050(5) 0.028(4) 0.044(5) 0.002(4) -0.016(4) -0.010(4)
C13 0.062(6) 0.035(4) 0.091(7) 0.027(5) -0.041(6) -0.031(5)
C14 0.042(4) 0.074(6) 0.085(6) 0.045(8) -0.024(8) -0.033(4)
C15 0.023(4) 0.088(7) 0.053(6) 0.036(5) -0.007(4) -0.012(4)
C16 0.026(3) 0.052(4) 0.037(5) 0.022(4) -0.004(3) -0.002(3)
C21 0.032(3) 0.017(3) 0.029(4) -0.007(3) 0.001(3) 0.000(3)
C22 0.035(4) 0.079(7) 0.038(5) -0.009(5) -0.001(4) 0.014(4)
C23 0.044(5) 0.121(10) 0.042(5) -0.018(6) 0.006(4) 0.012(6)
C24 0.055(5) 0.072(7) 0.025(4) -0.009(4) 0.015(4) 0.002(5)
C25 0.045(5) 0.046(4) 0.029(4) -0.005(4) -0.005(3) -0.002(4)
C26 0.043(5) 0.031(5) 0.031(4) -0.004(4) 0.005(4) -0.003(4)
C31 0.021(4) 0.025(4) 0.036(5) 0.001(3) 0.008(3) 0.002(3)
C32 0.030(4) 0.036(4) 0.034(4) 0.001(3) 0.003(3) 0.000(3)
C33 0.031(4) 0.061(6) 0.060(6) 0.009(5) 0.000(4) 0.015(4)
C34 0.060(6) 0.044(5) 0.063(6) -0.007(5) 0.013(5) 0.019(4)
C35 0.052(5) 0.044(5) 0.053(5) -0.020(4) 0.008(5) 0.012(4)
C36 0.038(5) 0.043(5) 0.034(5) 0.002(4) 0.003(4) 0.006(4)
C41 0.026(3) 0.028(4) 0.027(4) 0.000(3) 0.001(3) 0.004(3)
C42 0.030(4) 0.033(4) 0.026(4) 0.014(3) 0.006(3) 0.006(3)
C43 0.023(4) 0.061(5) 0.047(5) 0.011(4) -0.002(4) 0.002(4)
C44 0.040(5) 0.063(5) 0.044(5) 0.006(4) -0.013(4) -0.006(4)
C45 0.049(5) 0.058(5) 0.025(4) 0.006(4) -0.006(3) 0.010(5)
C46 0.028(4) 0.042(5) 0.024(4) 0.002(3) 0.002(3) 0.000(3)
C51 0.036(4) 0.028(4) 0.022(4) 0.004(3) 0.005(3) -0.008(3)
C52 0.047(5) 0.043(5) 0.042(5) 0.009(4) 0.018(4) -0.006(4)
C53 0.056(5) 0.056(5) 0.064(6) -0.006(6) 0.032(5) -0.020(5)
C54 0.099(8) 0.058(7) 0.047(6) 0.019(5) 0.013(6) -0.028(6)
C55 0.083(7) 0.035(5) 0.046(5) 0.013(4) 0.006(5) -0.006(5)
C56 0.051(5) 0.031(4) 0.037(4) 0.009(4) 0.008(4) 0.004(5)
C61 0.024(4) 0.037(4) 0.016(4) 0.002(3) 0.001(3) -0.005(3)
C62 0.037(4) 0.032(4) 0.017(4) 0.001(3) 0.002(3) -0.004(3)
C63 0.042(5) 0.028(4) 0.030(4) 0.000(3) 0.003(4) -0.004(3)
C64 0.082(6) 0.081(6) 0.051(7) 0.043(6) -0.006(5) -0.029(5)
C65 0.052(6) 0.051(5) 0.031(5) 0.013(4) -0.009(4) -0.023(4)
C66 0.063(7) 0.202(14) 0.077(7) 0.016(8) -0.053(6) -0.047(8)
C71 0.046(4) 0.020(3) 0.026(5) 0.002(3) -0.005(3) 0.008(3)
C72 0.037(4) 0.023(3) 0.027(4) -0.001(3) 0.003(3) -0.003(3)
C73 0.045(5) 0.030(4) 0.028(4) 0.002(4) -0.009(4) -0.006(4)
C74 0.107(8) 0.047(5) 0.028(4) -0.017(4) 0.013(6) -0.002(6)
C75 0.086(7) 0.028(4) 0.034(5) 0.009(4) -0.014(5) -0.005(5)
C76 0.143(11) 0.041(5) 0.030(5) 0.014(4) 0.014(6) -0.004(6)
C91 0.241(29) 0.204(22) 0.377(40) -0.144(30) -0.017(40) -0.028(22)
C92 0.130(18) 0.385(56) 0.391(51) -0.201(39) -0.116(25) 0.057(24)
C93 0.142(17) 0.296(23) 0.182(21) -0.165(19) 0.003(16) 0.040(19)
C94 0.097(11) 0.539(42) 0.183(25) -0.262(30) -0.045(15) 0.079(17)
C95 0.322(51) 0.591(55) 0.139(21) -0.207(29) -0.056(23) 0.246(38)
C96 0.345(55) 0.413(65) 0.224(39) -0.213(43) -0.102(37) 0.241(50)
C97 0.717(86) 0.204(32) 0.594(89) -0.073(45) 0.119(58) 0.144(50)

loop_
_atom_site_label
_atom_site_type_symbol
_atom_site_fract_x
_atom_site_fract_y
_atom_site_fract_z
_atom_site_U_iso_or_equiv
_atom_site_thermal_displace_type
_atom_site_occupancy
_atom_site_calc_flag
_atom_site_refinement_flags
Pt1 Pt -0.380377(12) 0.702573(7) 0.99837(3) 0.02097(6) Uani 1 d .
B1 B -0.3834(4) 0.6301(2) 0.9984(9) 0.0263(13) Uani 1 d .
B2 B -0.3839(6) 0.6820(3) 1.1533(6) 0.027(2) Uani 1 d .
O1 O -0.3076(3) 0.6750(2) 1.2081(4) 0.0260(12) Uani 1 d .
O2 O -0.4528(3) 0.6737(2) 1.2194(4) 0.0287(11) Uani 1 d .
O3 O -0.3225(3) 0.5999(2) 1.0393(3) 0.0328(12) Uani 1 d .
O4 O -0.4498(3) 0.60363(15) 0.9513(3) 0.0272(11) Uani 1 d .
O11 O -0.1895(4) 0.6494(3) 1.3734(5) 0.068(2) Uani 1 d .
O12 O -0.2790(4) 0.7008(2) 1.4503(4) 0.063(2) Uani 1 d .
O13 O -0.4231(3) 0.6074(2) 1.4545(4) 0.0469(14) Uani 1 d .
O14 O -0.5424(3) 0.6144(2) 1.3577(4) 0.0408(13) Uani 1 d .
O21 O -0.3671(5) 0.5467(2) 1.2118(4) 0.077(2) Uani 1 d .
O22 O -0.3830(6) 0.4827(2) 1.1100(4) 0.072(2) Uani 1 d .
O23 O -0.4249(4) 0.5588(2) 0.7638(4) 0.059(2) Uani 1 d .
O24 O -0.3904(4) 0.4922(2) 0.8448(4) 0.049(2) Uani 1 d .
P1 P -0.36122(10) 0.70447(7) 0.81339(12) 0.0245(4) Uani 1 d .
P2 P -0.39056(11) 0.78211(5) 1.04312(13) 0.0229(4) Uani 1 d .
C1 C -0.4780(4) 0.8110(2) 0.9739(5) 0.029(2) Uani 1 d .
C2 C -0.5498(4) 0.7842(2) 0.9517(6) 0.035(2) Uani 1 d .
H2A H -0.5500(4) 0.7517(2) 0.9685(6) 0.042 Uiso 1 calc R
C3 C -0.6213(5) 0.8042(3) 0.9052(5) 0.042(2) Uani 1 d .
H3A H -0.6703(5) 0.7856(3) 0.8911(5) 0.050 Uiso 1 calc R
C4 C -0.6209(5) 0.8508(2) 0.8799(6) 0.042(2) Uani 1 d .
H4A H -0.6702(5) 0.8647(2) 0.8495(6) 0.051 Uiso 1 calc R
C5 C -0.5498(5) 0.8778(3) 0.8982(8) 0.062(3) Uani 1 d .
H5A H -0.5489(5) 0.9099(3) 0.8774(8) 0.075 Uiso 1 calc R
C6 C -0.4793(5) 0.8579(3) 0.9472(6) 0.048(2) Uani 1 d .
H6A H -0.4312(5) 0.8770(3) 0.9626(6) 0.058 Uiso 1 calc R
C11 C -0.2964(4) 0.8197(2) 1.0273(5) 0.029(2) Uani 1 d .
C12 C -0.2955(5) 0.8653(2) 1.0699(6) 0.041(2) Uani 1 d .
H12A H -0.3432(5) 0.8763(2) 1.1091(6) 0.049 Uiso 1 calc R
C13 C -0.2252(6) 0.8947(3) 1.0550(7) 0.063(3) Uani 1 d .
H13A H -0.2254(6) 0.9260(3) 1.0808(7) 0.075 Uiso 1 calc R
C14 C -0.1546(5) 0.8769(3) 1.0013(10) 0.067(3) Uani 1 d .
H14A H -0.1062(5) 0.8965(3) 0.9916(10) 0.080 Uiso 1 calc R
C15 C -0.1529(5) 0.8328(3) 0.9628(6) 0.055(3) Uani 1 d .
H15A H -0.1033(5) 0.8215(3) 0.9281(6) 0.066 Uiso 1 calc R
C16 C -0.2252(4) 0.8033(3) 0.9741(5) 0.038(2) Uani 1 d .
H16A H -0.2248(4) 0.7725(3) 0.9454(5) 0.046 Uiso 1 calc R
C21 C -0.4160(4) 0.7933(2) 1.1823(5) 0.0259(14) Uani 1 d .
C22 C -0.4951(5) 0.8069(3) 1.2175(6) 0.051(2) Uani 1 d .
H22A H -0.5393(5) 0.8119(3) 1.1676(6) 0.061 Uiso 1 calc R
C23 C -0.5125(6) 0.8137(4) 1.3232(7) 0.069(3) Uani 1 d .
H23A H -0.5678(6) 0.8232(4) 1.3452(7) 0.082 Uiso 1 calc R
C24 C -0.4495(5) 0.8067(3) 1.3952(6) 0.051(2) Uani 1 d .
H24A H -0.4614(5) 0.8109(3) 1.4680(6) 0.061 Uiso 1 calc R
C25 C -0.3690(5) 0.7937(3) 1.3646(5) 0.040(2) Uani 1 d .
H25A H -0.3255(5) 0.7898(3) 1.4159(5) 0.048 Uiso 1 calc R
C26 C -0.3506(6) 0.7862(3) 1.2574(6) 0.035(2) Uani 1 d .
H26A H -0.2952(6) 0.7766(3) 1.2359(6) 0.042 Uiso 1 calc R
C31 C -0.2885(5) 0.6566(2) 0.7713(6) 0.027(2) Uani 1 d .
C32 C -0.2268(4) 0.6416(2) 0.8405(6) 0.033(2) Uani 1 d .
H32A H -0.2220(4) 0.6561(2) 0.9076(6) 0.040 Uiso 1 calc R
C33 C -0.1716(5) 0.6056(3) 0.8135(7) 0.051(2) Uani 1 d .
H33A H -0.1286(5) 0.5957(3) 0.8614(7) 0.061 Uiso 1 calc R
C34 C -0.1795(6) 0.5840(3) 0.7153(7) 0.056(2) Uani 1 d .
H34A H -0.1427(6) 0.5589(3) 0.6965(7) 0.067 Uiso 1 calc R
C35 C -0.2409(5) 0.5993(3) 0.6457(7) 0.049(2) Uani 1 d .
H35A H -0.2460(5) 0.5848(3) 0.5786(7) 0.059 Uiso 1 calc R
C36 C -0.2953(5) 0.6357(3) 0.6728(6) 0.038(2) Uani 1 d .
H36A H -0.3371(5) 0.6463(3) 0.6242(6) 0.046 Uiso 1 calc R
C41 C -0.4590(4) 0.6974(2) 0.7350(5) 0.0267(15) Uani 1 d .
C42 C -0.5315(4) 0.6792(2) 0.7832(5) 0.030(2) Uani 1 d .
H42A H -0.5292(4) 0.6700(2) 0.8551(5) 0.036 Uiso 1 calc R
C43 C -0.6066(5) 0.6743(3) 0.7277(6) 0.044(2) Uani 1 d .
H43A H -0.6556(5) 0.6615(3) 0.7612(6) 0.052 Uiso 1 calc R
C44 C -0.6108(5) 0.6881(3) 0.6227(6) 0.049(2) Uani 1 d .
H44A H -0.6626(5) 0.6851(3) 0.5844(6) 0.059 Uiso 1 calc R
C45 C -0.5387(5) 0.7063(3) 0.5743(5) 0.044(2) Uani 1 d .
H45A H -0.5411(5) 0.7158(3) 0.5027(5) 0.053 Uiso 1 calc R
C46 C -0.4633(4) 0.7108(3) 0.6301(5) 0.031(2) Uani 1 d .
H46A H -0.4141(4) 0.7232(3) 0.5963(5) 0.037 Uiso 1 calc R
C51 C -0.3124(5) 0.7562(2) 0.7520(6) 0.029(2) Uani 1 d .
C52 C -0.2253(5) 0.7571(3) 0.7260(7) 0.044(2) Uani 1 d .
H52A H -0.1916(5) 0.7297(3) 0.7341(7) 0.053 Uiso 1 calc R
C53 C -0.1890(5) 0.7979(3) 0.6886(7) 0.058(2) Uani 1 d .
H53A H -0.1303(5) 0.7982(3) 0.6696(7) 0.070 Uiso 1 calc R
C54 C -0.2382(7) 0.8392(3) 0.6783(7) 0.068(3) Uani 1 d .
H54A H -0.2123(7) 0.8675(3) 0.6551(7) 0.082 Uiso 1 calc R
C55 C -0.3236(6) 0.8381(3) 0.7020(7) 0.054(3) Uani 1 d .
H55A H -0.3575(6) 0.8654(3) 0.6924(7) 0.065 Uiso 1 calc R
C56 C -0.3605(6) 0.7973(3) 0.7397(6) 0.040(2) Uani 1 d .
H56A H -0.4194(6) 0.7972(3) 0.7575(6) 0.048 Uiso 1 calc R
C61 C -0.3274(4) 0.6523(3) 1.3059(5) 0.026(2) Uani 1 d .
H61A H -0.3206(4) 0.6176(3) 1.2987(5) 0.031 Uiso 1 calc R
C62 C -0.4203(4) 0.6645(2) 1.3231(5) 0.029(2) Uani 1 d .
H62A H -0.4240(4) 0.6939(2) 1.3660(5) 0.035 Uiso 1 calc R
C63 C -0.4711(5) 0.6257(2) 1.3779(6) 0.033(2) Uani 1 d .
C64 C -0.4667(6) 0.5737(3) 1.5213(7) 0.072(3) Uani 1 d .
H64A H -0.4271(6) 0.5621(3) 1.5751(7) 0.107 Uiso 1 calc R
H64B H -0.4869(6) 0.5474(3) 1.4783(7) 0.107 Uiso 1 calc R
H64C H -0.5154(6) 0.5890(3) 1.5555(7) 0.107 Uiso 1 calc R
C65 C -0.2649(6) 0.6711(3) 1.3871(6) 0.045(2) Uani 1 d .
C66 C -0.1179(6) 0.6673(4) 1.4343(8) 0.114(5) Uani 1 d .
H66A H -0.0666(6) 0.6490(4) 1.4183(8) 0.171 Uiso 1 calc R
H66B H -0.1308(6) 0.6648(4) 1.5096(8) 0.171 Uiso 1 calc R
H66C H -0.1080(6) 0.7003(4) 1.4161(8) 0.171 Uiso 1 calc R
C71 C -0.3471(4) 0.5526(2) 1.0226(5) 0.031(2) Uani 1 d .
H71A H -0.3009(4) 0.5353(2) 0.9844(5) 0.037 Uiso 1 calc R
C72 C -0.4281(4) 0.5551(2) 0.9538(5) 0.029(2) Uani 1 d .
H72A H -0.4750(4) 0.5370(2) 0.9884(5) 0.035 Uiso 1 calc R
C73 C -0.4153(5) 0.5371(3) 0.8429(6) 0.034(2) Uani 1 d .
C74 C -0.3724(7) 0.4721(3) 0.7420(6) 0.061(3) Uani 1 d .
H74A H -0.3547(7) 0.4393(3) 0.7504(6) 0.091 Uiso 1 calc R
H74B H -0.3264(7) 0.4899(3) 0.7081(6) 0.091 Uiso 1 calc R
H74C H -0.4238(7) 0.4735(3) 0.6983(6) 0.091 Uiso 1 calc R
C75 C -0.3663(7) 0.5283(3) 1.1282(6) 0.050(2) Uani 1 d .
C76 C -0.4018(7) 0.4539(3) 1.2025(6) 0.071(3) Uani 1 d .
H76A H -0.4129(7) 0.4215(3) 1.1804(6) 0.107 Uiso 1 calc R
H76B H -0.4522(7) 0.4664(3) 1.2386(6) 0.107 Uiso 1 calc R
H76C H -0.3528(7) 0.4545(3) 1.2506(6) 0.107 Uiso 1 calc R
C82 C -0.4492(10) 0.9925(6) 1.0133(18) 0.171(6) Uiso 1 d .
C81 C -0.3984(13) 0.9858(7) 0.9258(16) 0.188(8) Uiso 1 d .
H81A H -0.3394(13) 0.9783(7) 0.9306(16) 0.225 Uiso 1 calc R
C83 C -0.4416(18) 0.9912(13) 0.8279(24) 0.351(19) Uiso 1 d .
H83A H -0.4122(18) 0.9861(13) 0.7634(24) 0.421 Uiso 1 calc R
C84 C -0.4710(24) 0.9948(19) 1.1167(23) 0.163(15) Uiso 0.50 d P
H84A H -0.5318(24) 1.0023(19) 1.1230(23) 0.244 Uiso 0.50 calc PR
H84B H -0.4372(24) 1.0192(19) 1.1515(23) 0.244 Uiso 0.50 calc PR
H84C H -0.4597(24) 0.9644(19) 1.1503(23) 0.244 Uiso 0.50 calc PR
C91 C -0.1185(10) 0.4909(8) 0.4993(21) 0.274(17) Uani 1 d GD
C92 C -0.1395(12) 0.4507(8) 0.5558(14) 0.302(24) Uani 1 d G
C93 C -0.2210(15) 0.4317(5) 0.5476(13) 0.207(10) Uani 1 d G
C94 C -0.2814(7) 0.4529(9) 0.4831(17) 0.273(17) Uani 1 d G
C95 C -0.2604(16) 0.4930(9) 0.4266(11) 0.351(24) Uani 1 d GD
C96 C -0.1790(20) 0.5121(5) 0.4348(15) 0.327(33) Uani 1 d G
H91 H -0.0694(12) 0.5035(12) 0.5140(31) 0.393 Uiso 1 calc G
H93 H -0.2352(27) 0.4013(6) 0.5895(21) 0.393 Uiso 1 d G
H94 H -0.3357(8) 0.4389(13) 0.4707(28) 0.393 Uiso 1 d G
H95 H -0.3052(22) 0.5087(13) 0.4012(16) 0.393 Uiso 1 d G
H96 H -0.1575(33) 0.5425(6) 0.3782(25) 0.393 Uiso 1 d G
C97 C -0.0988(26) 0.4350(12) 0.6391(33) 0.505(32) Uani 1 d .
H97A H -0.0418(26) 0.4491(12) 0.6420(33) 0.758 Uiso 1 calc R
H97B H -0.0935(26) 0.4008(12) 0.6347(33) 0.758 Uiso 1 calc R
H97C H -0.1306(26) 0.4434(12) 0.7028(33) 0.758 Uiso 1 calc R

loop_
_atom_type_symbol
_atom_type_description
_atom_type_scat_dispersion_real
_atom_type_scat_dispersion_imag
_atom_type_scat_source
C C 0.0033 0.0016 'International Tables Vol C Tables 4.2.6.8 and 6.1.1.4'
H H 0.0000 0.0000 'International Tables Vol C Tables 4.2.6.8 and 6.1.1.4'
B B 0.0013 0.0007 'International Tables Vol C Tables 4.2.6.8 and 6.1.1.4'
O O 0.0106 0.0060 'International Tables Vol C Tables 4.2.6.8 and 6.1.1.4'
P P 0.1023 0.0942 'International Tables Vol C Tables 4.2.6.8 and 6.1.1.4'
Pt Pt -1.7033 8.3905 'International Tables Vol C Tables 4.2.6.8 and 6.1.1.4'

loop_
_geom_angle_atom_site_label_1
_geom_angle_atom_site_label_2
_geom_angle_atom_site_label_3
_geom_angle
_geom_angle_site_symmetry_3
B2 Pt1 B1 73.3(4) .
B2 Pt1 P2 92.4(2) .
B1 Pt1 P2 165.0(3) .
B2 Pt1 P1 163.7(2) .
B1 Pt1 P1 91.5(3) .
P2 Pt1 P1 103.14(6) .
O3 B1 O4 109.5(4) .
O3 B1 Pt1 127.3(5) .
O4 B1 Pt1 123.3(5) .
O3 B1 B2 94.4(6) .
O4 B1 B2 130.8(5) .
Pt1 B1 B2 53.1(3) .
O2 B2 O1 109.9(5) .
O2 B2 Pt1 130.5(6) .
O1 B2 Pt1 119.6(5) .
O2 B2 B1 112.7(5) .
O1 B2 B1 108.0(5) .
Pt1 B2 B1 53.6(3) .
B2 O1 C61 108.1(5) .
B2 O2 C62 108.1(5) .
B1 O3 C71 110.3(5) .
B1 O4 C72 109.3(5) .
C65 O11 C66 116.5(8) .
C63 O13 C64 114.8(6) .
C75 O22 C76 116.3(6) .
C73 O24 C74 114.7(6) .
C51 P1 C41 101.9(3) .
C51 P1 C31 102.3(3) .
C41 P1 C31 105.9(3) .
C51 P1 Pt1 119.5(2) .
C41 P1 Pt1 115.4(2) .
C31 P1 Pt1 110.3(3) .
C1 P2 C11 106.7(3) .
C1 P2 C21 102.8(3) .
C11 P2 C21 100.3(3) .
C1 P2 Pt1 111.8(2) .
C11 P2 Pt1 118.9(2) .
C21 P2 Pt1 114.5(2) .
C6 C1 C2 118.1(6) .
C6 C1 P2 124.5(5) .
C2 C1 P2 117.3(5) .
C1 C2 C3 121.0(6) .
C4 C3 C2 119.7(7) .
C3 C4 C5 120.6(7) .
C4 C5 C6 119.5(7) .
C1 C6 C5 121.2(7) .
C16 C11 C12 119.4(6) .
C16 C11 P2 120.3(5) .
C12 C11 P2 120.3(6) .
C13 C12 C11 120.5(8) .
C14 C13 C12 118.4(8) .
C15 C14 C13 122.0(7) .
C14 C15 C16 120.0(8) .
C11 C16 C15 119.5(7) .
C22 C21 C26 118.4(6) .
C22 C21 P2 123.9(5) .
C26 C21 P2 117.8(5) .
C21 C22 C23 122.2(8) .
C24 C23 C22 119.3(8) .
C23 C24 C25 121.1(7) .
C24 C25 C26 120.3(7) .
C25 C26 C21 118.8(7) .
C32 C31 C36 119.7(7) .
C32 C31 P1 118.4(6) .
C36 C31 P1 121.9(6) .
C31 C32 C33 120.7(7) .
C32 C33 C34 119.5(8) .
C35 C34 C33 119.7(8) .
C34 C35 C36 120.5(8) .
C35 C36 C31 119.9(8) .
C46 C41 C42 119.0(6) .
C46 C41 P1 122.1(5) .
C42 C41 P1 118.9(5) .
C43 C42 C41 120.6(6) .
C42 C43 C44 120.1(7) .
C45 C44 C43 119.5(7) .
C46 C45 C44 120.2(7) .
C45 C46 C41 120.5(6) .
C52 C51 C56 118.8(7) .
C52 C51 P1 121.3(6) .
C56 C51 P1 119.7(6) .
C53 C52 C51 119.9(8) .
C52 C53 C54 120.5(8) .
C55 C54 C53 119.6(8) .
C54 C55 C56 120.2(9) .
C55 C56 C51 121.1(9) .
O1 C61 C62 103.3(6) .
O1 C61 C65 106.8(5) .
C62 C61 C65 116.2(7) .
O2 C62 C61 104.6(6) .
O2 C62 C63 111.4(6) .
C61 C62 C63 113.5(6) .
O14 C63 O13 125.5(7) .
O14 C63 C62 125.8(7) .
O13 C63 C62 108.8(6) .
O12 C65 O11 125.4(8) .
O12 C65 C61 126.2(8) .
O11 C65 C61 108.5(7) .
O3 C71 C75 110.4(5) .
O3 C71 C72 105.3(5) .
C75 C71 C72 110.8(6) .
O4 C72 C73 109.9(6) .
O4 C72 C71 104.8(5) .
C73 C72 C71 113.8(6) .
O23 C73 O24 123.3(7) .
O23 C73 C72 126.5(7) .
O24 C73 C72 110.2(6) .
O21 C75 O22 125.3(7) .
O21 C75 C71 125.9(7) .
O22 C75 C71 108.7(6) .
C84 C82 C81 158.4(25) .
C84 C82 C82 75.2(18) 2_475
C81 C82 C82 126.4(12) 2_475
C82 C81 C83 114.4(21) .
C81 C83 C83 119.1(16) 2_475
C92 C91 C96 120.0 .
C97 C92 C93 111.9(27) .
C97 C92 C91 125.5(26) .
C93 C92 C91 120.0 .
C92 C93 C94 120.0 .
C93 C94 C95 120.0 .
C96 C95 C94 120.0 .
C95 C96 C91 120.0 .

loop_
_geom_bond_atom_site_label_1
_geom_bond_atom_site_label_2
_geom_bond_distance
_geom_bond_site_symmetry_2
Pt1 B2 2.054(7) .
Pt1 B1 2.065(5) .
Pt1 P2 2.341(2) .
Pt1 P1 2.368(2) .
B1 O3 1.385(8) .
B1 O4 1.417(9) .
B1 B2 2.460(13) .
B2 O2 1.387(9) .
B2 O1 1.398(9) .
O1 C61 1.434(8) .
O2 C62 1.435(8) .
O3 C71 1.417(7) .
O4 C72 1.424(7) .
O11 C65 1.345(10) .
O11 C66 1.456(10) .
O12 C65 1.186(9) .
O13 C63 1.335(8) .
O13 C64 1.450(8) .
O14 C63 1.191(8) .
O21 C75 1.183(9) .
O22 C75 1.345(9) .
O22 C76 1.463(8) .
O23 C73 1.188(9) .
O24 C73 1.339(9) .
O24 C74 1.453(8) .
P1 C51 1.835(7) .
P1 C41 1.838(7) .
P1 C31 1.855(7) .
P2 C1 1.824(7) .
P2 C11 1.834(6) .
P2 C21 1.839(6) .
C1 C6 1.380(9) .
C1 C2 1.387(9) .
C2 C3 1.389(9) .
C3 C4 1.365(9) .
C4 C5 1.373(11) .
C5 C6 1.388(10) .
C11 C16 1.386(9) .
C11 C12 1.408(9) .
C12 C13 1.395(10) .
C13 C14 1.394(13) .
C14 C15 1.349(12) .
C15 C16 1.417(9) .
C21 C22 1.373(9) .
C21 C26 1.414(10) .
C22 C23 1.383(11) .
C23 C24 1.361(11) .
C24 C25 1.370(10) .
C25 C26 1.407(9) .
C31 C32 1.375(10) .
C31 C36 1.389(10) .
C32 C33 1.385(10) .
C33 C34 1.396(11) .
C34 C35 1.377(11) .
C35 C36 1.384(10) .
C41 C46 1.387(9) .
C41 C42 1.391(8) .
C42 C43 1.379(9) .
C43 C44 1.392(10) .
C44 C45 1.386(10) .
C45 C46 1.383(9) .
C51 C52 1.404(10) .
C51 C56 1.400(10) .
C52 C53 1.378(10) .
C53 C54 1.412(12) .
C54 C55 1.372(12) .
C55 C56 1.382(11) .
C61 C62 1.512(9) .
C61 C65 1.519(10) .
C62 C63 1.530(9) .
C71 C75 1.538(9) .
C71 C72 1.541(9) .
C72 C73 1.511(10) .
C82 C84 1.36(3) .
C82 C81 1.38(2) .
C82 C82 1.65(3) 2_475
C81 C83 1.42(3) .
C83 C83 1.90(6) 2_475
C91 C92 1.39 .
C91 C96 1.39 .
C92 C97 1.31(4) .
C92 C93 1.39 .
C93 C94 1.39 .
C94 C95 1.39 .
C95 C96 1.39 .

loop_
_geom_torsion_atom_site_label_1
_geom_torsion_atom_site_label_2
_geom_torsion_atom_site_label_3
_geom_torsion_atom_site_label_4
_geom_torsion
O3 C71 C72 O4 -8.8(6)
O1 C62 C61 O2 -24.5(7)
